data_4081128
loop_
_publ_author_name
'Daw, Prosenjit'
'Ghatak, Tapas'
'Doucet, Henri'
'Bera, Jitendra K.'

_publ_section_title
;
 Cyclometalations on the Imidazo[1,2-a][1,8]naphthyridine Framework
;
_journal_issue 15
_journal_name_full Organometallics
_journal_page_first 4306
_journal_paper_doi 10.1021/om4004658
_journal_volume 32
_journal_year 2013
_chemical_formula_moiety 'C28 H29 Cl Ir N3'
_chemical_formula_sum 'C28 H29 Cl Ir N3'
_chemical_formula_weight 635.19
_chemical_name_systematic
; 
 ? 
;
_space_group_IT_number 2
_symmetry_cell_setting triclinic
_symmetry_space_group_name_Hall '-P 1'
_symmetry_space_group_name_H-M 'P -1'
_atom_sites_solution_hydrogens geom
_atom_sites_solution_primary direct
_atom_sites_solution_secondary difmap
_audit_creation_method SHELXL-97
_cell_angle_alpha 91.866(2)
_cell_angle_beta 99.966(2)
_cell_angle_gamma 104.267(2)
_cell_formula_units_Z 2
_cell_length_a 8.1749(12)
_cell_length_b 8.8499(12)
_cell_length_c 19.461(3)
_cell_measurement_reflns_used 2712
_cell_measurement_temperature 100(2)
_cell_measurement_theta_max 27.71
_cell_measurement_theta_min 2.92
_cell_volume 1339.8(3)
_computing_cell_refinement 'Bruker SAINT'
_computing_data_collection 'Bruker APEX'
_computing_data_reduction 'Bruker SAINT'
_computing_molecular_graphics ORTEP
_computing_publication_material ciftab
_computing_structure_refinement 'SHELXL-97 (Sheldrick, 1997)'
_computing_structure_solution 'SHELXS-97 (Sheldrick, 1990)'
_diffrn_ambient_temperature 100(2)
_diffrn_measured_fraction_theta_full 0.959
_diffrn_measured_fraction_theta_max 0.959
_diffrn_measurement_device_type 'Bruker SMART APEX'
_diffrn_measurement_method 'omega scans'
_diffrn_radiation_monochromator graphite
_diffrn_radiation_source 'fine-focus sealed tube'
_diffrn_radiation_type MoK\a
_diffrn_radiation_wavelength 0.71073
_diffrn_reflns_av_R_equivalents 0.0373
_diffrn_reflns_av_sigmaI/netI 0.0690
_diffrn_reflns_limit_h_max 10
_diffrn_reflns_limit_h_min -10
_diffrn_reflns_limit_k_max 11
_diffrn_reflns_limit_k_min -11
_diffrn_reflns_limit_l_max 25
_diffrn_reflns_limit_l_min -25
_diffrn_reflns_number 12002
_diffrn_reflns_theta_full 28.37
_diffrn_reflns_theta_max 28.37
_diffrn_reflns_theta_min 2.53
_exptl_absorpt_coefficient_mu 5.102
_exptl_absorpt_correction_T_max 0.4138
_exptl_absorpt_correction_T_min 0.3007
_exptl_absorpt_correction_type empirical
_exptl_absorpt_process_details SADABS
_exptl_crystal_colour red
_exptl_crystal_density_diffrn 1.575
_exptl_crystal_density_method 'not measured'
_exptl_crystal_description block
_exptl_crystal_F_000 624
_exptl_crystal_size_max 0.31
_exptl_crystal_size_mid 0.23
_exptl_crystal_size_min 0.21
_platon_squeeze_details
;
;
_refine_diff_density_max 2.550
_refine_diff_density_min -2.167
_refine_diff_density_rms 0.258
_refine_ls_extinction_method none
_refine_ls_goodness_of_fit_ref 1.207
_refine_ls_hydrogen_treatment mixed
_refine_ls_matrix_type full
_refine_ls_number_parameters 305
_refine_ls_number_reflns 6413
_refine_ls_number_restraints 0
_refine_ls_restrained_S_all 1.207
_refine_ls_R_factor_all 0.0653
_refine_ls_R_factor_gt 0.0484
_refine_ls_shift/su_max 0.002
_refine_ls_shift/su_mean 0.000
_refine_ls_structure_factor_coef Fsqd
_refine_ls_weighting_details 'calc w=1/[\s^2^(Fo^2^)+(0.0408P)^2^+8.3450P] where P=(Fo^2^+2Fc^2^)/3'
_refine_ls_weighting_scheme calc
_refine_ls_wR_factor_gt 0.1053
_refine_ls_wR_factor_ref 0.1369
_reflns_number_gt 5289
_reflns_number_total 6413
_reflns_threshold_expression >2sigma(I)
_cod_data_source_file om4004658_si_002.cif
_cod_data_source_block compound1
_cod_depositor_comments
;
The following automatic conversions were performed:

'_symmetry_cell_setting' value 'Triclinic' changed to 'triclinic'
according to /home/saulius/struct/CIF-dictionaries/cif_core.dic
dictionary named 'cif_core.dic' version 2.4.2 from 2011-04-26.

Automatic conversion script
Id: cif_fix_values 1891 2012-01-12 08:04:46Z andrius 
;
_cod_original_cell_volume 1339.7(3)
_cod_original_sg_symbol_H-M P-1
_cod_database_code 4081128

loop_
_symmetry_equiv_pos_as_xyz
'x, y, z'
'-x, -y, -z'

loop_
_atom_site_label
_atom_site_type_symbol
_atom_site_fract_x
_atom_site_fract_y
_atom_site_fract_z
_atom_site_U_iso_or_equiv
_atom_site_adp_type
_atom_site_occupancy
_atom_site_symmetry_multiplicity
_atom_site_calc_flag
_atom_site_refinement_flags
Ir1 Ir 0.60663(4) 0.79874(4) 0.715029(16) 0.02679(11) Uani 1 1 d .
Cl1 Cl 0.3284(3) 0.6151(3) 0.68578(12) 0.0487(6) Uani 1 1 d .
N1 N 0.6245(9) 0.7190(8) 0.8150(3) 0.0243(14) Uani 1 1 d .
N3 N 0.7249(8) 0.5530(8) 1.0324(3) 0.0260(14) Uani 1 1 d .
N2 N 0.6745(9) 0.6193(8) 0.9183(3) 0.0263(14) Uani 1 1 d .
C19 C 0.6783(10) 0.6036(9) 0.8473(4) 0.0259(16) Uani 1 1 d .
C2 C 0.8717(10) 0.8241(10) 0.7038(4) 0.0266(17) Uani 1 1 d .
C23 C 0.7268(10) 0.5175(9) 0.9651(4) 0.0263(16) Uani 1 1 d .
C3 C 0.8224(10) 0.9671(9) 0.6908(4) 0.0282(17) Uani 1 1 d .
C18 C 0.6121(11) 0.7461(10) 0.9300(4) 0.0304(18) Uani 1 1 d .
H18 H 0.5936 0.7848 0.9733 0.037 Uiso 1 1 calc R
C11 C 0.5026(10) 0.9464(9) 0.7683(4) 0.0253(17) Uani 1 1 d .
C13 C 0.3674(11) 1.1606(10) 0.7817(5) 0.0338(19) Uani 1 1 d .
H13 H 0.3192 1.2396 0.7613 0.041 Uiso 1 1 calc R
C12 C 0.4309(11) 1.0652(11) 0.7398(5) 0.036(2) Uani 1 1 d .
H12 H 0.4255 1.0809 0.6914 0.043 Uiso 1 1 calc R
C27 C 0.8378(10) 0.2940(9) 0.9887(4) 0.0257(17) Uani 1 1 d .
C14 C 0.3738(11) 1.1417(10) 0.8522(5) 0.0330(19) Uani 1 1 d .
H14 H 0.3310 1.2077 0.8801 0.040 Uiso 1 1 calc R
C22 C 0.7807(9) 0.3925(9) 0.9388(4) 0.0267(17) Uani 1 1 d .
C24 C 0.7760(10) 0.4573(9) 1.0782(5) 0.0286(17) Uani 1 1 d .
C21 C 0.7746(11) 0.3709(9) 0.8642(4) 0.0292(17) Uani 1 1 d .
H21 H 0.8035 0.2821 0.8460 0.035 Uiso 1 1 calc R
C15 C 0.4428(11) 1.0264(10) 0.8818(4) 0.0325(19) Uani 1 1 d .
H15 H 0.4461 1.0108 0.9300 0.039 Uiso 1 1 calc R
C25 C 0.7759(11) 0.4963(11) 1.1535(4) 0.0316(18) Uani 1 1 d .
H25A H 0.8718 0.5871 1.1717 0.047 Uiso 1 1 calc R
H25B H 0.7886 0.4067 1.1803 0.047 Uiso 1 1 calc R
H25C H 0.6674 0.5206 1.1579 0.047 Uiso 1 1 calc R
C26 C 0.8318(10) 0.3271(9) 1.0571(5) 0.0311(18) Uani 1 1 d .
H26 H 0.8660 0.2612 1.0913 0.037 Uiso 1 1 calc R
C17 C 0.5815(10) 0.8063(9) 0.8653(4) 0.0252(16) Uani 1 1 d .
C20 C 0.7287(11) 0.4740(10) 0.8200(4) 0.0309(18) Uani 1 1 d .
H20 H 0.7299 0.4606 0.7715 0.037 Uiso 1 1 calc R
C5 C 0.6518(12) 0.7759(11) 0.6076(4) 0.035(2) Uani 1 1 d .
C16 C 0.5084(10) 0.9318(9) 0.8398(4) 0.0275(17) Uani 1 1 d .
C1 C 0.7689(12) 0.7055(10) 0.6517(4) 0.034(2) Uani 1 1 d .
C9 C 0.6148(13) 1.0557(11) 0.5922(5) 0.041(2) Uani 1 1 d .
H9A H 0.6715 1.0834 0.5522 0.062 Uiso 1 1 calc R
H9B H 0.6346 1.1492 0.6240 0.062 Uiso 1 1 calc R
H9C H 0.4911 1.0133 0.5755 0.062 Uiso 1 1 calc R
C7 C 1.0145(11) 0.8042(13) 0.7602(5) 0.045(2) Uani 1 1 d .
H7A H 0.9803 0.7019 0.7787 0.067 Uiso 1 1 calc R
H7B H 1.0378 0.8868 0.7980 0.067 Uiso 1 1 calc R
H7C H 1.1184 0.8109 0.7405 0.067 Uiso 1 1 calc R
C8 C 0.9095(12) 1.1260(10) 0.7288(4) 0.035(2) Uani 1 1 d .
H8A H 0.9606 1.1130 0.7769 0.053 Uiso 1 1 calc R
H8B H 0.8245 1.1870 0.7294 0.053 Uiso 1 1 calc R
H8C H 0.9997 1.1811 0.7046 0.053 Uiso 1 1 calc R
C10 C 0.5228(14) 0.6943(11) 0.5459(5) 0.044(2) Uani 1 1 d .
H10A H 0.4224 0.7376 0.5407 0.066 Uiso 1 1 calc R
H10B H 0.4875 0.5823 0.5524 0.066 Uiso 1 1 calc R
H10C H 0.5735 0.7090 0.5037 0.066 Uiso 1 1 calc R
C6 C 0.7894(16) 0.5403(11) 0.6384(6) 0.051(3) Uani 1 1 d .
H6A H 0.8306 0.5328 0.5943 0.077 Uiso 1 1 calc R
H6B H 0.6782 0.4642 0.6353 0.077 Uiso 1 1 calc R
H6C H 0.8725 0.5183 0.6769 0.077 Uiso 1 1 calc R
C28 C 0.8991(12) 0.1560(10) 0.9670(5) 0.036(2) Uani 1 1 d .
H28A H 0.9240 0.0978 1.0078 0.054 Uiso 1 1 calc R
H28B H 1.0035 0.1928 0.9476 0.054 Uiso 1 1 calc R
H28C H 0.8096 0.0875 0.9314 0.054 Uiso 1 1 calc R
C4 C 0.6863(10) 0.9366(9) 0.6298(4) 0.0255(16) Uani 1 1 d .

loop_
_atom_site_aniso_label
_atom_site_aniso_U_11
_atom_site_aniso_U_22
_atom_site_aniso_U_33
_atom_site_aniso_U_23
_atom_site_aniso_U_13
_atom_site_aniso_U_12
Ir1 0.02863(18) 0.03126(19) 0.02374(17) 0.00256(12) 0.00712(12) 0.01218(13)
Cl1 0.0361(12) 0.0680(17) 0.0342(12) -0.0088(11) 0.0060(10) 0.0004(11)
N1 0.040(4) 0.031(4) 0.006(3) 0.007(2) 0.007(3) 0.014(3)
N3 0.021(3) 0.031(4) 0.029(3) 0.009(3) 0.007(3) 0.010(3)
N2 0.029(4) 0.030(4) 0.024(3) 0.009(3) 0.010(3) 0.011(3)
C19 0.026(4) 0.027(4) 0.026(4) 0.002(3) 0.010(3) 0.004(3)
C2 0.020(4) 0.039(5) 0.030(4) 0.012(3) 0.015(3) 0.016(3)
C23 0.025(4) 0.022(4) 0.032(4) 0.006(3) 0.008(3) 0.003(3)
C3 0.019(4) 0.027(4) 0.039(5) 0.009(3) 0.013(3) 0.001(3)
C18 0.034(4) 0.032(4) 0.029(4) 0.001(3) 0.010(4) 0.012(4)
C11 0.037(4) 0.023(4) 0.024(4) -0.007(3) 0.012(3) 0.019(3)
C13 0.038(5) 0.031(4) 0.037(5) 0.002(4) 0.005(4) 0.018(4)
C12 0.036(5) 0.050(6) 0.025(4) 0.010(4) 0.008(4) 0.013(4)
C27 0.023(4) 0.022(4) 0.034(4) 0.014(3) 0.003(3) 0.011(3)
C14 0.026(4) 0.038(5) 0.037(5) 0.005(4) 0.004(4) 0.012(4)
C22 0.017(4) 0.022(4) 0.042(5) 0.006(3) 0.011(3) 0.003(3)
C24 0.021(4) 0.027(4) 0.041(5) 0.008(4) 0.009(3) 0.009(3)
C21 0.037(5) 0.021(4) 0.034(4) 0.002(3) 0.011(4) 0.011(3)
C15 0.037(5) 0.037(5) 0.024(4) -0.006(3) 0.009(4) 0.009(4)
C25 0.030(4) 0.043(5) 0.027(4) 0.013(4) 0.007(3) 0.018(4)
C26 0.028(4) 0.019(4) 0.047(5) 0.008(4) 0.008(4) 0.007(3)
C17 0.026(4) 0.023(4) 0.021(4) 0.000(3) 0.005(3) -0.003(3)
C20 0.032(4) 0.034(5) 0.029(4) -0.006(3) 0.009(3) 0.011(4)
C5 0.045(5) 0.041(5) 0.021(4) -0.004(4) 0.016(4) 0.011(4)
C16 0.022(4) 0.029(4) 0.030(4) 0.000(3) 0.004(3) 0.007(3)
C1 0.052(6) 0.031(4) 0.033(4) 0.002(4) 0.020(4) 0.028(4)
C9 0.040(5) 0.040(5) 0.040(5) 0.001(4) 0.004(4) 0.006(4)
C7 0.028(5) 0.064(7) 0.053(6) 0.026(5) 0.014(4) 0.023(5)
C8 0.038(5) 0.042(5) 0.029(4) 0.008(4) 0.006(4) 0.017(4)
C10 0.061(6) 0.036(5) 0.036(5) -0.007(4) 0.017(5) 0.011(5)
C6 0.083(8) 0.036(5) 0.056(6) 0.017(5) 0.040(6) 0.033(5)
C28 0.035(5) 0.026(4) 0.048(5) 0.002(4) 0.007(4) 0.013(4)
C4 0.033(4) 0.035(4) 0.014(3) 0.009(3) 0.011(3) 0.015(4)

loop_
_atom_type_symbol
_atom_type_description
_atom_type_scat_dispersion_real
_atom_type_scat_dispersion_imag
_atom_type_scat_source
C C 0.0033 0.0016 'International Tables Vol C Tables 4.2.6.8 and 6.1.1.4'
H H 0.0000 0.0000 'International Tables Vol C Tables 4.2.6.8 and 6.1.1.4'
N N 0.0061 0.0033 'International Tables Vol C Tables 4.2.6.8 and 6.1.1.4'
Ir Ir -1.4442 7.9887 'International Tables Vol C Tables 4.2.6.8 and 6.1.1.4'
Cl Cl 0.1484 0.1585 'International Tables Vol C Tables 4.2.6.8 and 6.1.1.4'

loop_
_geom_angle_atom_site_label_1
_geom_angle_atom_site_label_2
_geom_angle_atom_site_label_3
_geom_angle
C11 Ir1 N1 76.9(3)
C11 Ir1 C3 99.3(3)
N1 Ir1 C3 118.7(3)
C11 Ir1 C2 129.3(3)
N1 Ir1 C2 98.1(3)
C3 Ir1 C2 38.9(3)
C11 Ir1 C4 102.3(3)
N1 Ir1 C4 157.7(3)
C3 Ir1 C4 39.0(3)
C2 Ir1 C4 64.7(3)
C11 Ir1 C5 134.6(3)
N1 Ir1 C5 148.5(3)
C3 Ir1 C5 64.1(3)
C2 Ir1 C5 63.7(3)
C4 Ir1 C5 37.7(3)
C11 Ir1 C1 163.2(3)
N1 Ir1 C1 112.1(3)
C3 Ir1 C1 64.1(3)
C2 Ir1 C1 37.7(3)
C4 Ir1 C1 63.8(3)
C5 Ir1 C1 38.0(3)
C11 Ir1 Cl1 89.8(2)
N1 Ir1 Cl1 87.3(2)
C3 Ir1 Cl1 153.7(2)
C2 Ir1 Cl1 140.7(2)
C4 Ir1 Cl1 115.0(2)
C5 Ir1 Cl1 92.0(3)
C1 Ir1 Cl1 104.4(3)
C19 N1 C17 106.4(6)
C19 N1 Ir1 136.8(5)
C17 N1 Ir1 116.7(5)
C24 N3 C23 116.3(7)
C18 N2 C19 107.8(7)
C18 N2 C23 129.7(7)
C19 N2 C23 122.5(7)
N1 C19 N2 109.8(7)
N1 C19 C20 130.7(7)
N2 C19 C20 119.5(7)
C1 C2 C3 108.5(7)
C1 C2 C7 125.4(8)
C3 C2 C7 126.0(8)
C1 C2 Ir1 73.5(5)
C3 C2 Ir1 69.5(4)
C7 C2 Ir1 125.6(6)
N3 C23 N2 115.5(7)
N3 C23 C22 126.4(7)
N2 C23 C22 118.1(7)
C2 C3 C4 108.0(7)
C2 C3 C8 126.3(7)
C4 C3 C8 125.4(7)
C2 C3 Ir1 71.7(4)
C4 C3 Ir1 72.1(4)
C8 C3 Ir1 126.9(6)
N2 C18 C17 105.7(7)
C16 C11 C12 116.3(7)
C16 C11 Ir1 117.5(6)
C12 C11 Ir1 126.2(6)
C14 C13 C12 121.2(8)
C13 C12 C11 120.9(8)
C26 C27 C22 117.6(7)
C26 C27 C28 121.0(7)
C22 C27 C28 121.4(8)
C15 C14 C13 119.4(8)
C23 C22 C27 116.3(8)
C23 C22 C21 119.3(7)
C27 C22 C21 124.4(7)
N3 C24 C26 121.9(8)
N3 C24 C25 116.9(7)
C26 C24 C25 121.2(7)
C20 C21 C22 121.5(7)
C14 C15 C16 119.4(8)
C27 C26 C24 121.5(8)
N1 C17 C18 110.2(7)
N1 C17 C16 115.0(7)
C18 C17 C16 134.7(8)
C21 C20 C19 119.0(8)
C4 C5 C1 109.5(8)
C4 C5 C10 125.4(8)
C1 C5 C10 125.0(8)
C4 C5 Ir1 70.8(4)
C1 C5 Ir1 72.5(4)
C10 C5 Ir1 126.1(6)
C11 C16 C15 122.8(7)
C11 C16 C17 113.3(7)
C15 C16 C17 123.8(8)
C2 C1 C5 106.9(7)
C2 C1 C6 127.6(8)
C5 C1 C6 125.2(9)
C2 C1 Ir1 68.7(4)
C5 C1 Ir1 69.5(4)
C6 C1 Ir1 132.0(6)
C5 C4 C3 107.0(7)
C5 C4 C9 126.5(8)
C3 C4 C9 125.9(8)
C5 C4 Ir1 71.5(4)
C3 C4 Ir1 68.9(4)
C9 C4 Ir1 131.0(6)

loop_
_geom_bond_atom_site_label_1
_geom_bond_atom_site_label_2
_geom_bond_distance
Ir1 C11 2.066(6)
Ir1 N1 2.085(6)
Ir1 C3 2.143(7)
Ir1 C2 2.173(7)
Ir1 C4 2.186(7)
Ir1 C5 2.196(8)
Ir1 C1 2.236(8)
Ir1 Cl1 2.410(2)
N1 C19 1.341(10)
N1 C17 1.372(9)
N3 C24 1.334(10)
N3 C23 1.339(10)
N2 C18 1.370(10)
N2 C19 1.390(10)
N2 C23 1.391(9)
C19 C20 1.426(11)
C2 C1 1.427(12)
C2 C3 1.437(11)
C2 C7 1.507(12)
C23 C22 1.400(11)
C3 C4 1.447(11)
C3 C8 1.513(12)
C18 C17 1.389(11)
C11 C16 1.396(11)
C11 C12 1.409(11)
C13 C14 1.381(12)
C13 C12 1.402(12)
C27 C26 1.366(12)
C27 C22 1.421(10)
C27 C28 1.504(11)
C14 C15 1.379(12)
C22 C21 1.448(11)
C24 C26 1.414(11)
C24 C25 1.495(12)
C21 C20 1.350(11)
C15 C16 1.409(11)
C17 C16 1.449(11)
C5 C4 1.417(12)
C5 C1 1.444(13)
C5 C10 1.486(13)
C1 C6 1.530(11)
C9 C4 1.481(12)

loop_
_platon_squeeze_void_nr
_platon_squeeze_void_average_x
_platon_squeeze_void_average_y
_platon_squeeze_void_average_z
_platon_squeeze_void_volume
_platon_squeeze_void_count_electrons
_platon_squeeze_void_content
1 0.000 -0.001 0.500 209 34 ' '
